data_1507957
loop_
_publ_author_name
'Wender, Paul A.'
'Buschmann, Nicole'
'Cardin, Nathan B.'
'Jones, Lisa R.'
'Kan, Cindy'
'Kee, Jung-Min'
'Kowalski, John A.'
'Longcore, Kate E.'

_publ_section_title
;
 Gateway synthesis of daphnane congeners and their protein kinase C
 affinities and cell-growth activities.
;
_journal_issue 8
_journal_name_full 'Nature chemistry'
_journal_page_first 615
_journal_page_last 619
_journal_paper_doi 10.1038/nchem.1074
_journal_volume 3
_journal_year 2011
_chemical_absolute_configuration ad
_chemical_formula_moiety 'C33 H47 Br O6 Si'
_chemical_formula_sum 'C33 H47 Br O6 Si'
_chemical_formula_weight 647.71
_chemical_name_systematic
; 
 ? 
;
_space_group_IT_number 96
_symmetry_cell_setting tetragonal
_symmetry_space_group_name_Hall 'P 4nw 2abw'
_symmetry_space_group_name_H-M 'P 43 21 2'
_atom_sites_solution_hydrogens geom
_atom_sites_solution_primary direct
_atom_sites_solution_secondary difmap
_audit_creation_method SHELXL-97
_cell_angle_alpha 90.00
_cell_angle_beta 90.00
_cell_angle_gamma 90.00
_cell_formula_units_Z 8
_cell_length_a 10.0180(3)
_cell_length_b 10.0180(3)
_cell_length_c 66.931(4)
_cell_measurement_reflns_used 3028
_cell_measurement_temperature 142
_cell_measurement_theta_max 19.7
_cell_measurement_theta_min 2.13
_cell_volume 6717.2(5)
_computing_structure_refinement 'SHELXL-97 (Sheldrick, 1997)'
_computing_structure_solution 'SHELXS-97 (Sheldrick, 1990)'
_diffrn_ambient_temperature 142
_diffrn_measured_fraction_theta_full 0.998
_diffrn_measured_fraction_theta_max 0.998
_diffrn_measurement_device_type
;
;
_diffrn_measurement_method
;
;
_diffrn_radiation_monochromator graphite
_diffrn_radiation_source 'fine-focus sealed tube'
_diffrn_radiation_type MoK\a
_diffrn_radiation_wavelength 0.71073
_diffrn_reflns_av_R_equivalents 0.1157
_diffrn_reflns_av_sigmaI/netI 0.1386
_diffrn_reflns_limit_h_max 10
_diffrn_reflns_limit_h_min -11
_diffrn_reflns_limit_k_max 11
_diffrn_reflns_limit_k_min -9
_diffrn_reflns_limit_l_max 74
_diffrn_reflns_limit_l_min -24
_diffrn_reflns_number 20310
_diffrn_reflns_theta_full 23.28
_diffrn_reflns_theta_max 23.28
_diffrn_reflns_theta_min 2.06
_diffrn_standards_decay_% 'not measured'
_diffrn_standards_interval_count 'not measured'
_diffrn_standards_interval_time 'not measured'
_diffrn_standards_number 'not measured'
_exptl_absorpt_coefficient_mu 1.300
_exptl_absorpt_correction_T_max 0.92
_exptl_absorpt_correction_T_min 0.56
_exptl_absorpt_correction_type empirical
_exptl_absorpt_process_details 'Bruker AXS XPREP, SHELXTL v6.1 (2003)'
_exptl_crystal_colour colorless
_exptl_crystal_density_diffrn 1.281
_exptl_crystal_density_method 'not measured'
_exptl_crystal_description prism
_exptl_crystal_F_000 2736
_exptl_crystal_size_max 0.30
_exptl_crystal_size_mid 0.16
_exptl_crystal_size_min 0.06
_refine_diff_density_max 0.586
_refine_diff_density_min -0.725
_refine_diff_density_rms 0.076
_refine_ls_abs_structure_details 'Flack H D (1983), Acta Cryst. A39, 876-881'
_refine_ls_abs_structure_Flack -0.011(13)
_refine_ls_extinction_method none
_refine_ls_goodness_of_fit_ref 0.893
_refine_ls_hydrogen_treatment mixed
_refine_ls_matrix_type full
_refine_ls_number_parameters 377
_refine_ls_number_reflns 4818
_refine_ls_number_restraints 118
_refine_ls_restrained_S_all 0.886
_refine_ls_R_factor_all 0.0940
_refine_ls_R_factor_gt 0.0498
_refine_ls_shift/su_max 0.001
_refine_ls_shift/su_mean 0.000
_refine_ls_structure_factor_coef Fsqd
_refine_ls_weighting_details 'w=1/[\s^2^(Fo^2^)+(0.0400P)^2^+0.0000P] where P=(Fo^2^+2Fc^2^)/3'
_refine_ls_weighting_scheme calc
_refine_ls_wR_factor_gt 0.0918
_refine_ls_wR_factor_ref 0.0993
_reflns_number_gt 2987
_reflns_number_total 4818
_reflns_threshold_expression >2sigma(I)
_cod_data_source_file nchem.1074-s4.cif
_cod_data_source_block shelxl
_cod_database_code 1507957

loop_
_symmetry_equiv_pos_as_xyz
'x, y, z'
'-y+1/2, x+1/2, z+3/4'
'-x, -y, z+1/2'
'y+1/2, -x+1/2, z+1/4'
'-x+1/2, y+1/2, -z+3/4'
'y, x, -z'
'x+1/2, -y+1/2, -z+1/4'
'-y, -x, -z+1/2'

loop_
_atom_site_label
_atom_site_type_symbol
_atom_site_fract_x
_atom_site_fract_y
_atom_site_fract_z
_atom_site_U_iso_or_equiv
_atom_site_adp_type
_atom_site_occupancy
_atom_site_symmetry_multiplicity
_atom_site_calc_flag
_atom_site_refinement_flags
Br1 Br 1.07529(6) 0.49938(7) 0.092126(7) 0.03209(18) Uani 1 1 d U
Si1 Si 0.80963(17) 0.43965(18) 0.02574(2) 0.0250(5) Uani 1 1 d U
O1 O 1.1675(4) 0.2419(4) 0.10933(5) 0.0295(11) Uani 1 1 d U
O2 O 0.8793(4) 0.1703(4) 0.06929(5) 0.0195(10) Uani 1 1 d U
O3 O 0.6700(4) -0.2118(4) 0.06806(5) 0.0263(10) Uani 1 1 d U
O4 O 0.5132(4) -0.1130(4) 0.08861(5) 0.0305(11) Uani 1 1 d U
O5 O 0.5820(4) 0.1680(4) 0.08252(5) 0.0226(9) Uani 1 1 d U
O6 O 0.8858(3) 0.4120(4) 0.04748(5) 0.0227(10) Uani 1 1 d U
C1 C 1.0617(6) -0.0131(6) 0.11103(7) 0.0261(15) Uani 1 1 d U
H1A H 1.0520 0.0402 0.1230 0.031 Uiso 1 1 calc R
H1B H 0.9944 -0.0826 0.1114 0.031 Uiso 1 1 calc R
C2 C 1.1941(7) -0.0755(8) 0.11109(9) 0.0416(19) Uani 1 1 d U
H2 H 1.2665 -0.0191 0.1090 0.050 Uiso 1 1 calc R
C3 C 1.2198(10) -0.1941(10) 0.11357(10) 0.095(3) Uani 1 1 d U
H3A H 1.1512 -0.2550 0.1157 0.114 Uiso 1 1 calc R
H3B H 1.3080 -0.2231 0.1133 0.114 Uiso 1 1 calc R
C4 C 1.0892(6) 0.2169(6) 0.09592(8) 0.0262(15) Uani 1 1 d U
C5 C 1.0333(5) 0.3243(6) 0.08191(7) 0.0225(15) Uani 1 1 d U
H5 H 1.0772 0.3144 0.0689 0.027 Uiso 1 1 calc R
C6 C 0.8864(6) 0.2996(6) 0.07903(7) 0.0185(13) Uani 1 1 d U
C7 C 0.8119(6) 0.2777(6) 0.09922(7) 0.0203(15) Uani 1 1 d U
H7A H 0.8655 0.3097 0.1103 0.024 Uiso 1 1 calc R
H7B H 0.7273 0.3248 0.0992 0.024 Uiso 1 1 calc R
C8 C 0.7897(6) 0.1271(6) 0.10086(7) 0.0171(14) Uani 1 1 d U
H8 H 0.8184 0.0975 0.1141 0.021 Uiso 1 1 calc R
C9 C 0.8893(6) 0.0704(6) 0.08489(7) 0.0164(14) Uani 1 1 d U
C10 C 1.0359(5) 0.0764(6) 0.09274(7) 0.0187(14) Uani 1 1 d U
H10 H 1.0906 0.0386 0.0820 0.022 Uiso 1 1 calc R
C11 C 0.8587(6) -0.0653(6) 0.07549(7) 0.0174(13) Uani 1 1 d U
H11 H 0.8871 -0.1341 0.0850 0.021 Uiso 1 1 calc R
C12 C 0.7121(6) -0.0789(6) 0.07280(7) 0.0199(14) Uani 1 1 d U
H12 H 0.6799 -0.0157 0.0627 0.024 Uiso 1 1 calc R
C13 C 0.6405(6) -0.0576(7) 0.09235(7) 0.0228(14) Uani 1 1 d U
H13 H 0.6850 -0.1099 0.1028 0.027 Uiso 1 1 calc R
C14 C 0.6456(6) 0.0872(6) 0.09786(7) 0.0212(14) Uani 1 1 d U
H14 H 0.5976 0.0999 0.1105 0.025 Uiso 1 1 calc R
C15 C 0.4350(6) -0.2265(6) 0.05930(8) 0.0309(17) Uani 1 1 d U
H15A H 0.4530 -0.1537 0.0504 0.046 Uiso 1 1 calc R
H15B H 0.3479 -0.2156 0.0650 0.046 Uiso 1 1 calc R
H15C H 0.4385 -0.3091 0.0521 0.046 Uiso 1 1 calc R
C16 C 0.5396(6) -0.2281(6) 0.07592(8) 0.0250(16) Uani 1 1 d U
C17 C 0.5382(6) -0.3556(6) 0.08807(8) 0.0337(18) Uani 1 1 d U
H17A H 0.5589 -0.4299 0.0796 0.051 Uiso 1 1 calc R
H17B H 0.4513 -0.3681 0.0938 0.051 Uiso 1 1 calc R
H17C H 0.6035 -0.3497 0.0985 0.051 Uiso 1 1 calc R
C18 C 0.9368(6) -0.0867(6) 0.05615(8) 0.0262(16) Uani 1 1 d U
H18 H 0.9228 -0.0261 0.0458 0.031 Uiso 1 1 calc R
C19 C 1.0207(7) -0.1822(7) 0.05298(9) 0.046(2) Uani 1 1 d U
H19A H 1.0375 -0.2449 0.0629 0.055 Uiso 1 1 calc R
H19B H 1.0644 -0.1884 0.0408 0.055 Uiso 1 1 calc R
C20 C 0.8151(6) 0.3997(6) 0.06578(6) 0.0202(14) Uani 1 1 d U
H20A H 0.7246 0.3698 0.0632 0.024 Uiso 1 1 calc R
H20B H 0.8108 0.4856 0.0724 0.024 Uiso 1 1 calc R
C21 C 0.6617(6) 0.5452(6) 0.02946(8) 0.0349(18) Uani 1 1 d U
H21A H 0.5980 0.4987 0.0376 0.052 Uiso 1 1 calc R
H21B H 0.6222 0.5654 0.0167 0.052 Uiso 1 1 calc R
H21C H 0.6875 0.6266 0.0360 0.052 Uiso 1 1 calc R
C22 C 0.9360(6) 0.5294(6) 0.01016(7) 0.0454(19) Uani 1 1 d U
H22A H 0.9565 0.6138 0.0162 0.068 Uiso 1 1 calc R
H22B H 0.9006 0.5438 -0.0030 0.068 Uiso 1 1 calc R
H22C H 1.0157 0.4766 0.0093 0.068 Uiso 1 1 calc R
C23 C 0.6948(7) 0.3017(7) -0.00675(7) 0.045(2) Uani 1 1 d U
H23A H 0.6660 0.2180 -0.0123 0.067 Uiso 1 1 calc R
H23B H 0.7583 0.3424 -0.0156 0.067 Uiso 1 1 calc R
H23C H 0.6192 0.3596 -0.0052 0.067 Uiso 1 1 calc R
C24 C 0.6627(6) 0.2018(6) 0.02731(8) 0.0383(19) Uani 1 1 d U
H24A H 0.6400 0.1185 0.0211 0.057 Uiso 1 1 calc R
H24B H 0.5835 0.2545 0.0290 0.057 Uiso 1 1 calc R
H24C H 0.7025 0.1849 0.0401 0.057 Uiso 1 1 calc R
C25 C 0.8863(7) 0.1899(6) 0.01094(9) 0.0439(19) Uani 1 1 d U
H25A H 0.9316 0.1777 0.0234 0.066 Uiso 1 1 calc R
H25B H 0.9451 0.2330 0.0016 0.066 Uiso 1 1 calc R
H25C H 0.8600 0.1046 0.0057 0.066 Uiso 1 1 calc R
C26 C 0.7617(6) 0.2771(6) 0.01416(8) 0.0279(16) Uani 1 1 d U
C27 C 0.4503(6) 0.2114(7) 0.08672(8) 0.0346(18) Uani 1 1 d U
H27A H 0.4531 0.2930 0.0945 0.042 Uiso 1 1 calc R
H27B H 0.4041 0.1440 0.0945 0.042 Uiso 1 1 calc R
C28 C 0.3765(6) 0.2358(7) 0.06750(8) 0.0241(16) Uani 1 1 d U
C29 C 0.3252(6) 0.1285(6) 0.05740(9) 0.0326(16) Uani 1 1 d U
H29 H 0.3351 0.0424 0.0624 0.039 Uiso 1 1 calc R
C30 C 0.2576(7) 0.1513(8) 0.03950(10) 0.054(2) Uani 1 1 d U
H30 H 0.2227 0.0795 0.0324 0.064 Uiso 1 1 calc R
C31 C 0.2421(7) 0.2775(9) 0.03223(9) 0.052(2) Uani 1 1 d U
H31 H 0.1967 0.2909 0.0203 0.062 Uiso 1 1 calc R
C32 C 0.2933(7) 0.3855(8) 0.04246(10) 0.051(2) Uani 1 1 d U
H32 H 0.2834 0.4718 0.0375 0.061 Uiso 1 1 calc R
C33 C 0.3602(6) 0.3618(7) 0.06036(9) 0.0310(17) Uani 1 1 d U
H33 H 0.3943 0.4335 0.0676 0.037 Uiso 1 1 calc R

loop_
_atom_site_aniso_label
_atom_site_aniso_U_11
_atom_site_aniso_U_22
_atom_site_aniso_U_33
_atom_site_aniso_U_23
_atom_site_aniso_U_13
_atom_site_aniso_U_12
Br1 0.0377(4) 0.0316(4) 0.0269(3) -0.0016(3) -0.0070(4) -0.0074(4)
Si1 0.0303(12) 0.0303(12) 0.0145(8) 0.0058(8) -0.0024(8) -0.0042(10)
O1 0.024(3) 0.045(3) 0.020(2) -0.006(2) -0.011(2) -0.001(2)
O2 0.026(3) 0.021(2) 0.0116(19) -0.0036(18) 0.0036(18) 0.003(2)
O3 0.028(3) 0.030(3) 0.021(2) -0.005(2) 0.002(2) -0.008(2)
O4 0.033(3) 0.032(3) 0.026(2) -0.0049(19) 0.008(2) -0.013(2)
O5 0.021(3) 0.032(3) 0.0138(18) 0.0001(19) 0.003(2) 0.007(2)
O6 0.019(2) 0.034(3) 0.0150(19) 0.0053(18) 0.0013(17) 0.001(2)
C1 0.029(4) 0.035(4) 0.013(3) 0.005(3) -0.001(3) 0.001(3)
C2 0.035(4) 0.051(5) 0.039(4) 0.035(4) 0.013(4) 0.014(4)
C3 0.124(9) 0.108(8) 0.055(5) 0.037(6) 0.037(6) 0.072(7)
C4 0.018(4) 0.038(4) 0.023(3) 0.001(3) 0.003(3) 0.001(3)
C5 0.023(4) 0.032(4) 0.013(3) 0.009(3) 0.005(3) -0.003(3)
C6 0.023(4) 0.023(4) 0.010(3) 0.006(3) 0.002(3) 0.003(3)
C7 0.015(4) 0.037(4) 0.008(3) -0.004(3) 0.005(3) -0.004(3)
C8 0.021(3) 0.024(4) 0.007(3) -0.002(3) -0.001(3) 0.002(3)
C9 0.019(3) 0.019(3) 0.011(3) 0.008(3) 0.004(2) 0.004(3)
C10 0.019(4) 0.025(3) 0.012(3) 0.001(3) 0.005(2) 0.005(3)
C11 0.020(3) 0.022(3) 0.010(3) -0.001(3) -0.001(3) 0.003(3)
C12 0.026(3) 0.020(4) 0.014(3) 0.001(3) 0.001(3) -0.004(3)
C13 0.016(4) 0.034(4) 0.018(3) 0.004(3) 0.006(3) -0.004(3)
C14 0.022(4) 0.030(4) 0.012(3) 0.003(3) 0.000(3) -0.003(3)
C15 0.032(4) 0.032(4) 0.029(3) -0.011(3) -0.003(3) 0.002(3)
C16 0.026(4) 0.023(4) 0.026(3) 0.002(3) -0.003(3) -0.004(3)
C17 0.039(5) 0.037(4) 0.024(4) -0.006(3) 0.001(3) -0.010(4)
C18 0.030(4) 0.036(4) 0.012(3) -0.002(3) 0.002(3) 0.001(4)
C19 0.060(6) 0.051(5) 0.026(4) 0.005(4) 0.018(4) 0.013(4)
C20 0.022(4) 0.028(4) 0.011(3) -0.005(3) 0.003(3) 0.002(3)
C21 0.050(4) 0.037(5) 0.017(3) 0.001(3) -0.010(3) -0.001(3)
C22 0.048(5) 0.058(5) 0.030(3) 0.012(3) 0.000(3) -0.016(4)
C23 0.066(5) 0.050(5) 0.019(3) 0.006(3) -0.018(4) -0.008(4)
C24 0.049(5) 0.043(5) 0.023(3) 0.008(3) -0.011(3) -0.020(4)
C25 0.062(5) 0.036(5) 0.034(4) -0.003(4) -0.001(4) 0.005(4)
C26 0.039(4) 0.029(4) 0.016(3) 0.006(3) -0.005(3) 0.005(3)
C27 0.026(4) 0.055(5) 0.023(3) 0.005(3) 0.003(3) 0.016(4)
C28 0.017(4) 0.033(4) 0.022(3) -0.003(3) 0.005(3) 0.006(3)
C29 0.030(5) 0.032(4) 0.036(4) -0.006(3) 0.003(3) 0.002(3)
C30 0.043(5) 0.071(6) 0.046(4) -0.032(4) -0.006(4) 0.004(4)
C31 0.025(5) 0.111(7) 0.019(4) 0.016(4) -0.004(3) 0.005(5)
C32 0.033(5) 0.071(6) 0.049(5) 0.035(4) 0.005(4) 0.002(4)
C33 0.031(4) 0.032(4) 0.030(3) 0.002(3) 0.006(3) -0.010(4)

loop_
_atom_type_symbol
_atom_type_description
_atom_type_scat_dispersion_real
_atom_type_scat_dispersion_imag
_atom_type_scat_source
C C 0.0033 0.0016 'International Tables Vol C Tables 4.2.6.8 and 6.1.1.4'
H H 0.0000 0.0000 'International Tables Vol C Tables 4.2.6.8 and 6.1.1.4'
O O 0.0106 0.0060 'International Tables Vol C Tables 4.2.6.8 and 6.1.1.4'
Si Si 0.0817 0.0704 'International Tables Vol C Tables 4.2.6.8 and 6.1.1.4'
Br Br -0.2901 2.4595 'International Tables Vol C Tables 4.2.6.8 and 6.1.1.4'

loop_
_geom_angle_atom_site_label_1
_geom_angle_atom_site_label_2
_geom_angle_atom_site_label_3
_geom_angle
O6 Si1 C21 110.3(2)
O6 Si1 C26 109.6(2)
C21 Si1 C26 110.5(3)
O6 Si1 C22 104.9(2)
C21 Si1 C22 110.2(3)
C26 Si1 C22 111.2(3)
C9 O2 C6 106.8(4)
C16 O3 C12 107.2(4)
C13 O4 C16 104.5(4)
C27 O5 C14 116.0(4)
C20 O6 Si1 122.6(3)
C2 C1 C10 113.8(5)
C2 C1 H1A 108.8
C10 C1 H1A 108.8
C2 C1 H1B 108.8
C10 C1 H1B 108.8
H1A C1 H1B 107.7
C3 C2 C1 127.1(8)
C3 C2 H2 116.4
C1 C2 H2 116.4
C2 C3 H3A 120.0
C2 C3 H3B 120.0
H3A C3 H3B 120.0
O1 C4 C10 121.3(5)
O1 C4 C5 122.8(5)
C10 C4 C5 115.8(5)
C6 C5 C4 108.7(5)
C6 C5 Br1 114.1(4)
C4 C5 Br1 110.0(4)
C6 C5 H5 108.0
C4 C5 H5 108.0
Br1 C5 H5 108.0
O2 C6 C5 104.6(5)
O2 C6 C20 107.7(4)
C5 C6 C20 115.3(4)
O2 C6 C7 103.9(4)
C5 C6 C7 112.3(4)
C20 C6 C7 112.0(5)
C8 C7 C6 105.7(4)
C8 C7 H7A 110.6
C6 C7 H7A 110.6
C8 C7 H7B 110.6
C6 C7 H7B 110.6
H7A C7 H7B 108.7
C14 C8 C7 113.0(5)
C14 C8 C9 114.9(4)
C7 C8 C9 102.4(4)
C14 C8 H8 108.7
C7 C8 H8 108.7
C9 C8 H8 108.7
O2 C9 C11 107.7(4)
O2 C9 C10 106.3(4)
C11 C9 C10 111.2(5)
O2 C9 C8 101.3(4)
C11 C9 C8 118.3(5)
C10 C9 C8 110.8(4)
C4 C10 C1 111.6(5)
C4 C10 C9 114.5(5)
C1 C10 C9 113.8(5)
C4 C10 H10 105.3
C1 C10 H10 105.3
C9 C10 H10 105.3
C12 C11 C18 113.0(5)
C12 C11 C9 109.3(5)
C18 C11 C9 111.8(5)
C12 C11 H11 107.5
C18 C11 H11 107.5
C9 C11 H11 107.5
O3 C12 C11 113.8(5)
O3 C12 C13 100.6(5)
C11 C12 C13 110.6(4)
O3 C12 H12 110.5
C11 C12 H12 110.5
C13 C12 H12 110.5
O4 C13 C14 117.1(5)
O4 C13 C12 102.7(4)
C14 C13 C12 109.5(5)
O4 C13 H13 109.1
C14 C13 H13 109.1
C12 C13 H13 109.1
O5 C14 C13 110.5(4)
O5 C14 C8 111.4(5)
C13 C14 C8 108.8(5)
O5 C14 H14 108.7
C13 C14 H14 108.7
C8 C14 H14 108.7
C16 C15 H15A 109.5
C16 C15 H15B 109.5
H15A C15 H15B 109.5
C16 C15 H15C 109.5
H15A C15 H15C 109.5
H15B C15 H15C 109.5
O3 C16 O4 107.0(4)
O3 C16 C17 107.8(5)
O4 C16 C17 110.6(4)
O3 C16 C15 111.1(5)
O4 C16 C15 107.0(5)
C17 C16 C15 113.2(5)
C16 C17 H17A 109.5
C16 C17 H17B 109.5
H17A C17 H17B 109.5
C16 C17 H17C 109.5
H17A C17 H17C 109.5
H17B C17 H17C 109.5
C19 C18 C11 125.2(6)
C19 C18 H18 117.4
C11 C18 H18 117.4
C18 C19 H19A 120.0
C18 C19 H19B 120.0
H19A C19 H19B 120.0
O6 C20 C6 109.1(4)
O6 C20 H20A 109.9
C6 C20 H20A 109.9
O6 C20 H20B 109.9
C6 C20 H20B 109.9
H20A C20 H20B 108.3
Si1 C21 H21A 109.5
Si1 C21 H21B 109.5
H21A C21 H21B 109.5
Si1 C21 H21C 109.5
H21A C21 H21C 109.5
H21B C21 H21C 109.5
Si1 C22 H22A 109.5
Si1 C22 H22B 109.5
H22A C22 H22B 109.5
Si1 C22 H22C 109.5
H22A C22 H22C 109.5
H22B C22 H22C 109.5
C26 C23 H23A 109.5
C26 C23 H23B 109.5
H23A C23 H23B 109.5
C26 C23 H23C 109.5
H23A C23 H23C 109.5
H23B C23 H23C 109.5
C26 C24 H24A 109.5
C26 C24 H24B 109.5
H24A C24 H24B 109.5
C26 C24 H24C 109.5
H24A C24 H24C 109.5
H24B C24 H24C 109.5
C26 C25 H25A 109.5
C26 C25 H25B 109.5
H25A C25 H25B 109.5
C26 C25 H25C 109.5
H25A C25 H25C 109.5
H25B C25 H25C 109.5
C24 C26 C25 109.1(5)
C24 C26 C23 108.3(5)
C25 C26 C23 108.1(5)
C24 C26 Si1 111.0(4)
C25 C26 Si1 110.2(5)
C23 C26 Si1 110.1(4)
O5 C27 C28 109.7(4)
O5 C27 H27A 109.7
C28 C27 H27A 109.7
O5 C27 H27B 109.7
C28 C27 H27B 109.7
H27A C27 H27B 108.2
C33 C28 C29 120.7(6)
C33 C28 C27 120.7(6)
C29 C28 C27 118.6(6)
C28 C29 C30 118.5(7)
C28 C29 H29 120.7
C30 C29 H29 120.7
C31 C30 C29 120.9(7)
C31 C30 H30 119.5
C29 C30 H30 119.5
C30 C31 C32 120.5(7)
C30 C31 H31 119.7
C32 C31 H31 119.7
C31 C32 C33 118.2(7)
C31 C32 H32 120.9
C33 C32 H32 120.9
C28 C33 C32 121.2(7)
C28 C33 H33 119.4
C32 C33 H33 119.4

loop_
_geom_bond_atom_site_label_1
_geom_bond_atom_site_label_2
_geom_bond_distance
Br1 C5 1.929(6)
Si1 O6 1.667(3)
Si1 C21 1.838(6)
Si1 C26 1.866(6)
Si1 C22 1.870(6)
O1 C4 1.218(6)
O2 C9 1.450(6)
O2 C6 1.452(6)
O3 C16 1.418(7)
O3 C12 1.433(7)
O4 C13 1.413(7)
O4 C16 1.456(7)
O5 C27 1.417(7)
O5 C14 1.454(6)
O6 C20 1.420(5)
C1 C2 1.467(8)
C1 C10 1.539(7)
C1 H1A 0.9700
C1 H1B 0.9700
C2 C3 1.227(10)
C2 H2 0.9300
C3 H3A 0.9300
C3 H3B 0.9300
C4 C10 1.520(8)
C4 C5 1.534(8)
C5 C6 1.505(7)
C5 H5 0.9800
C6 C20 1.517(7)
C6 C7 1.559(7)
C7 C8 1.529(7)
C7 H7A 0.9700
C7 H7B 0.9700
C8 C14 1.511(7)
C8 C9 1.569(7)
C8 H8 0.9800
C9 C11 1.529(8)
C9 C10 1.561(7)
C10 H10 0.9800
C11 C12 1.486(7)
C11 C18 1.527(7)
C11 H11 0.9800
C12 C13 1.507(7)
C12 H12 0.9800
C13 C14 1.498(8)
C13 H13 0.9800
C14 H14 0.9800
C15 C16 1.528(7)
C15 H15A 0.9600
C15 H15B 0.9600
C15 H15C 0.9600
C16 C17 1.514(8)
C17 H17A 0.9600
C17 H17B 0.9600
C17 H17C 0.9600
C18 C19 1.292(8)
C18 H18 0.9300
C19 H19A 0.9300
C19 H19B 0.9300
C20 H20A 0.9700
C20 H20B 0.9700
C21 H21A 0.9600
C21 H21B 0.9600
C21 H21C 0.9600
C22 H22A 0.9600
C22 H22B 0.9600
C22 H22C 0.9600
C23 C26 1.571(7)
C23 H23A 0.9600
C23 H23B 0.9600
C23 H23C 0.9600
C24 C26 1.525(8)
C24 H24A 0.9600
C24 H24B 0.9600
C24 H24C 0.9600
C25 C26 1.539(8)
C25 H25A 0.9600
C25 H25B 0.9600
C25 H25C 0.9600
C27 C28 1.504(7)
C27 H27A 0.9700
C27 H27B 0.9700
C28 C33 1.359(8)
C28 C29 1.370(8)
C29 C30 1.395(8)
C29 H29 0.9300
C30 C31 1.363(9)
C30 H30 0.9300
C31 C32 1.379(9)
C31 H31 0.9300
C32 C33 1.393(8)
C32 H32 0.9300
C33 H33 0.9300

loop_
_geom_torsion_atom_site_label_1
_geom_torsion_atom_site_label_2
_geom_torsion_atom_site_label_3
_geom_torsion_atom_site_label_4
_geom_torsion
C21 Si1 O6 C20 33.9(5)
C26 Si1 O6 C20 -88.1(5)
C22 Si1 O6 C20 152.5(4)
C10 C1 C2 C3 -129.5(8)
O1 C4 C5 C6 -137.2(6)
C10 C4 C5 C6 40.0(6)
O1 C4 C5 Br1 -11.6(7)
C10 C4 C5 Br1 165.5(4)
C9 O2 C6 C5 82.6(4)
C9 O2 C6 C20 -154.3(4)
C9 O2 C6 C7 -35.4(5)
C4 C5 C6 O2 -63.1(5)
Br1 C5 C6 O2 173.8(3)
C4 C5 C6 C20 178.8(4)
Br1 C5 C6 C20 55.7(5)
C4 C5 C6 C7 48.9(6)
Br1 C5 C6 C7 -74.2(5)
O2 C6 C7 C8 10.0(6)
C5 C6 C7 C8 -102.5(5)
C20 C6 C7 C8 125.9(5)
C6 C7 C8 C14 -107.9(5)
C6 C7 C8 C9 16.3(5)
C6 O2 C9 C11 170.6(4)
C6 O2 C9 C10 -70.1(5)
C6 O2 C9 C8 45.7(5)
C14 C8 C9 O2 86.0(6)
C7 C8 C9 O2 -36.9(5)
C14 C8 C9 C11 -31.4(7)
C7 C8 C9 C11 -154.3(5)
C14 C8 C9 C10 -161.5(5)
C7 C8 C9 C10 75.5(5)
O1 C4 C10 C1 15.2(8)
C5 C4 C10 C1 -162.0(5)
O1 C4 C10 C9 146.2(5)
C5 C4 C10 C9 -31.0(6)
C2 C1 C10 C4 -85.1(7)
C2 C1 C10 C9 143.4(6)
O2 C9 C10 C4 43.9(6)
C11 C9 C10 C4 160.8(4)
C8 C9 C10 C4 -65.4(6)
O2 C9 C10 C1 173.9(4)
C11 C9 C10 C1 -69.2(6)
C8 C9 C10 C1 64.6(6)
O2 C9 C11 C12 -77.7(5)
C10 C9 C11 C12 166.3(4)
C8 C9 C11 C12 36.3(6)
O2 C9 C11 C18 48.1(6)
C10 C9 C11 C18 -67.9(6)
C8 C9 C11 C18 162.1(5)
C16 O3 C12 C11 150.0(4)
C16 O3 C12 C13 31.7(5)
C18 C11 C12 O3 67.3(6)
C9 C11 C12 O3 -167.6(4)
C18 C11 C12 C13 179.6(5)
C9 C11 C12 C13 -55.2(6)
C16 O4 C13 C14 156.4(4)
C16 O4 C13 C12 36.4(6)
O3 C12 C13 O4 -42.1(5)
C11 C12 C13 O4 -162.7(5)
O3 C12 C13 C14 -167.3(5)
C11 C12 C13 C14 72.1(6)
C27 O5 C14 C13 101.0(6)
C27 O5 C14 C8 -138.0(5)
O4 C13 C14 O5 -56.4(6)
C12 C13 C14 O5 59.9(6)
O4 C13 C14 C8 -179.1(4)
C12 C13 C14 C8 -62.7(6)
C7 C8 C14 O5 37.6(6)
C9 C8 C14 O5 -79.5(6)
C7 C8 C14 C13 159.7(4)
C9 C8 C14 C13 42.6(6)
C12 O3 C16 O4 -10.4(5)
C12 O3 C16 C17 -129.4(5)
C12 O3 C16 C15 106.1(5)
C13 O4 C16 O3 -17.2(5)
C13 O4 C16 C17 99.9(5)
C13 O4 C16 C15 -136.4(5)
C12 C11 C18 C19 -116.0(7)
C9 C11 C18 C19 120.2(7)
Si1 O6 C20 C6 146.0(4)
O2 C6 C20 O6 -64.7(5)
C5 C6 C20 O6 51.6(6)
C7 C6 C20 O6 -178.4(4)
O6 Si1 C26 C24 62.3(5)
C21 Si1 C26 C24 -59.5(5)
C22 Si1 C26 C24 177.8(4)
O6 Si1 C26 C25 -58.7(4)
C21 Si1 C26 C25 179.5(4)
C22 Si1 C26 C25 56.8(5)
O6 Si1 C26 C23 -177.8(4)
C21 Si1 C26 C23 60.5(5)
C22 Si1 C26 C23 -62.3(5)
C14 O5 C27 C28 -154.2(5)
O5 C27 C28 C33 -101.0(7)
O5 C27 C28 C29 79.5(7)
C33 C28 C29 C30 1.0(9)
C27 C28 C29 C30 -179.5(6)
C28 C29 C30 C31 -0.4(10)
C29 C30 C31 C32 0.1(11)
C30 C31 C32 C33 -0.3(10)
C29 C28 C33 C32 -1.2(9)
C27 C28 C33 C32 179.3(5)
C31 C32 C33 C28 0.9(10)

loop_
_cod_related_entry_id
_cod_related_entry_code
_cod_related_entry_database
1 26050813 ChemSpider
